data_7241445
loop_
_publ_author_name
'Hikawa, Hidemasa'
'Takahashi, Ayaka'
'Kikkawa, Shoko'
'Suzuki, Ayaka'
'Takahashi, Yoshiki'
'Sato, Naruka'
'Okayasu, Misaki'
'Azumaya, Isao'

_publ_section_title
;
 Homochiral and heterochiral associations observed in crystals of
 ArSO2-(Aib)5-OMe
;
_journal_name_full CrystEngComm
_journal_paper_doi 10.1039/D0CE01267J
_journal_year 2020
_chemical_formula_moiety 'C27 H42 Br N5 O8 S'
_chemical_formula_sum 'C27 H42 Br N5 O8 S'
_chemical_formula_weight 676.62
_space_group_crystal_system monoclinic
_space_group_IT_number 14
_space_group_name_Hall '-P 2yn'
_space_group_name_H-M_alt 'P 1 21/n 1'
_atom_sites_solution_hydrogens geom
_atom_sites_solution_primary direct
_atom_sites_solution_secondary difmap
_audit_update_record
;
2020-10-15 deposited with the CCDC.	2020-11-18 downloaded from the CCDC.
;
_cell_angle_alpha 90.0000
_cell_angle_beta 108.069(3)
_cell_angle_gamma 90.0000
_cell_formula_units_Z 4
_cell_length_a 13.8934(4)
_cell_length_b 15.6619(3)
_cell_length_c 16.0905(4)
_cell_measurement_reflns_used 19906
_cell_measurement_temperature 93
_cell_measurement_theta_max 29.37
_cell_measurement_theta_min 3.10
_cell_volume 3328.58(15)
_computing_cell_refinement 'CrysAlisPro 1.171.38.43 (Rigaku OD, 2015)'
_computing_data_collection 'CrysAlisPro 1.171.38.43 (Rigaku OD, 2015)'
_computing_data_reduction 'CrysAlisPro 1.171.38.43 (Rigaku OD, 2015)'
_computing_molecular_graphics 'CrystalStructure 4.3'
_computing_publication_material 'CrystalStructure 4.3 (Rigaku, 2019)'
_computing_structure_refinement 'SHELXL Version 2018/3 (Sheldrick, 2008)'
_computing_structure_solution 'SHELXT Version 2014/5 (Sheldrick, 2014)'
_diffrn_ambient_temperature 93
_diffrn_detector_area_resol_mean 5.811
_diffrn_measured_fraction_theta_full 0.999
_diffrn_measured_fraction_theta_max 0.998
_diffrn_measurement_device_type 'Rigaku XtaLAB P200'
_diffrn_measurement_method \w
_diffrn_radiation_type 'Mo K\a'
_diffrn_radiation_wavelength 0.71075
_diffrn_reflns_av_R_equivalents 0.0469
_diffrn_reflns_av_unetI/netI 0.0326
_diffrn_reflns_Laue_measured_fraction_full 0.999
_diffrn_reflns_Laue_measured_fraction_max 0.998
_diffrn_reflns_limit_h_max 17
_diffrn_reflns_limit_h_min -18
_diffrn_reflns_limit_k_max 20
_diffrn_reflns_limit_k_min -20
_diffrn_reflns_limit_l_max 16
_diffrn_reflns_limit_l_min -20
_diffrn_reflns_number 51463
_diffrn_reflns_point_group_measured_fraction_full 0.999
_diffrn_reflns_point_group_measured_fraction_max 0.998
_diffrn_reflns_theta_full 25.242
_diffrn_reflns_theta_max 27.498
_diffrn_reflns_theta_min 2.922
_diffrn_standards_number 0
_exptl_absorpt_coefficient_mu 1.353
_exptl_absorpt_correction_T_max 0.679
_exptl_absorpt_correction_T_min 0.509
_exptl_absorpt_correction_type multi-scan
_exptl_absorpt_process_details
;
CrysAlisPro 1.171.38.43 (Rigaku Oxford Diffraction, 2015)
Empirical absorption correction using spherical harmonics,
 implemented in SCALE3 ABSPACK scaling algorithm.
;
_exptl_crystal_colour colorless
_exptl_crystal_density_diffrn 1.350
_exptl_crystal_density_method 'not measured'
_exptl_crystal_description block
_exptl_crystal_F_000 1416.00
_exptl_crystal_size_max 0.654
_exptl_crystal_size_mid 0.423
_exptl_crystal_size_min 0.286
_platon_squeeze_details
;
Partially occupied or Highly disordered solvent, which were probably water, 
located in two independent voids was unable to be modeled. Because the exact 
identity and amount of solvent were unknown, no solvent was included in the
atom list or molecular formula. Thus all calculated quantities that derive 
from the molecular formula (e.g., F(000), density, molecular weight, etc.) 
are known to be incorrect.  
;
_refine_diff_density_max 2.37
_refine_diff_density_min -2.05
_refine_ls_extinction_method none
_refine_ls_goodness_of_fit_ref 1.053
_refine_ls_hydrogen_treatment mixed
_refine_ls_number_parameters 394
_refine_ls_number_reflns 7620
_refine_ls_number_restraints 0
_refine_ls_R_factor_all 0.0680
_refine_ls_R_factor_gt 0.0524
_refine_ls_shift/su_max 0.000
_refine_ls_structure_factor_coef Fsqd
_refine_ls_weighting_details 'w = 1/[\s^2^(Fo^2^)+(0.0349P)^2^+7.2861P] where P=(Fo^2^+2Fc^2^)/3'
_refine_ls_weighting_scheme calc
_refine_ls_wR_factor_gt 0.1143
_refine_ls_wR_factor_ref 0.1213
_reflns_Friedel_coverage 0.000
_reflns_number_gt 6168
_reflns_number_total 7620
_reflns_threshold_expression F^2^>2.0\s(F^2^)
_cod_data_source_file d0ce01267j2.cif
_cod_data_source_block ata076_01_Me-THF
_cod_database_code 7241445
_platon_squeeze_void_probe_radius 1.20

loop_
_space_group_symop_id
_space_group_symop_operation_xyz
1 +X,+Y,+Z
2 1/2-X,1/2+Y,1/2-Z
3 -X,-Y,-Z
4 -1/2+X,-1/2-Y,-1/2+Z

loop_
_atom_site_label
_atom_site_type_symbol
_atom_site_fract_x
_atom_site_fract_y
_atom_site_fract_z
_atom_site_U_iso_or_equiv
_atom_site_adp_type
_atom_site_occupancy
_atom_site_site_symmetry_order
_atom_site_calc_flag
_atom_site_refinement_flags_posn
_atom_site_refinement_flags_adp
_atom_site_refinement_flags_occupancy
_atom_site_disorder_assembly
_atom_site_disorder_group
Br1 Br 0.31140(3) 0.41189(3) 0.16043(2) 0.05367(14) Uani 1 1 d . . . . .
S1 S 0.42190(5) 0.74675(4) 0.39821(4) 0.02119(14) Uani 1 1 d . . . . .
O1 O 0.43346(15) 0.81102(13) 0.33906(13) 0.0297(4) Uani 1 1 d . . . . .
O2 O 0.34624(13) 0.75536(12) 0.44189(12) 0.0233(4) Uani 1 1 d . . . . .
O3 O 0.45732(14) 0.72685(13) 0.66847(12) 0.0274(4) Uani 1 1 d . . . . .
O6 O 0.32632(14) 0.93577(11) 0.70546(12) 0.0218(4) Uani 1 1 d . . . . .
O9 O 0.11662(13) 0.81572(13) 0.70433(11) 0.0232(4) Uani 1 1 d . . . . .
O12 O 0.21430(14) 0.78608(13) 0.92603(12) 0.0246(4) Uani 1 1 d . . . . .
O15 O 0.30048(16) 0.96335(13) 1.06411(13) 0.0312(5) Uani 1 1 d . . . . .
O16 O 0.40321(13) 0.86371(12) 1.03850(11) 0.0222(4) Uani 1 1 d . . . . .
N1 N 0.53011(18) 0.74102(17) 0.47449(15) 0.0258(5) Uani 1 1 d . . . . .
H1 H 0.575(3) 0.736(2) 0.457(2) 0.028(9) Uiso 1 1 d . . . . .
N4 N 0.49359(17) 0.84199(15) 0.59883(15) 0.0255(5) Uani 1 1 d . . . . .
H4 H 0.513091 0.858680 0.554347 0.031 Uiso 1 1 calc R U . . .
N7 N 0.29218(16) 0.84988(13) 0.58727(13) 0.0177(4) Uani 1 1 d . . . . .
H7 H 0.313899 0.829152 0.545485 0.021 Uiso 1 1 calc R U . . .
N10 N 0.26855(15) 0.75312(13) 0.72622(13) 0.0163(4) Uani 1 1 d . . . . .
H10 H 0.317546 0.741069 0.704187 0.020 Uiso 1 1 calc R U . . .
N13 N 0.30714(16) 0.86875(14) 0.86541(13) 0.0188(4) Uani 1 1 d . . . . .
H13 H 0.342285 0.870685 0.828398 0.023 Uiso 1 1 calc R U . . .
C2 C 0.5438(2) 0.70168(19) 0.56160(17) 0.0247(6) Uani 1 1 d . . . . .
C3 C 0.49197(18) 0.75775(18) 0.61386(16) 0.0212(5) Uani 1 1 d . . . . .
C5 C 0.4652(2) 0.90804(19) 0.6513(2) 0.0333(7) Uani 1 1 d . . . . .
C6 C 0.3542(2) 0.89869(16) 0.64940(17) 0.0208(5) Uani 1 1 d . . . . .
C8 C 0.18869(19) 0.83003(16) 0.58712(16) 0.0183(5) Uani 1 1 d . . . . .
C9 C 0.18898(18) 0.79996(16) 0.67875(15) 0.0165(5) Uani 1 1 d . . . . .
C11 C 0.27524(19) 0.72172(16) 0.81406(15) 0.0184(5) Uani 1 1 d . . . . .
C12 C 0.25957(18) 0.79603(16) 0.87196(15) 0.0179(5) Uani 1 1 d . . . . .
C14 C 0.30380(19) 0.94502(17) 0.91643(16) 0.0204(5) Uani 1 1 d . . . . .
C15 C 0.33286(19) 0.92428(16) 1.01399(16) 0.0194(5) Uani 1 1 d . . . . .
C16 C 0.6576(2) 0.7059(2) 0.61082(19) 0.0340(7) Uani 1 1 d . . . . .
H16A H 0.694085 0.667811 0.582650 0.041 Uiso 1 1 calc R U . . .
H16B H 0.669710 0.687922 0.671560 0.041 Uiso 1 1 calc R U . . .
H16C H 0.681652 0.764544 0.609693 0.041 Uiso 1 1 calc R U . . .
C17 C 0.5057(2) 0.61063(19) 0.5566(2) 0.0333(7) Uani 1 1 d . . . . .
H17A H 0.519905 0.587575 0.615782 0.040 Uiso 1 1 calc R U . . .
H17B H 0.540028 0.575748 0.523772 0.040 Uiso 1 1 calc R U . . .
H17C H 0.432546 0.609649 0.526904 0.040 Uiso 1 1 calc R U . . .
C18 C 0.4744(4) 0.9941(2) 0.6106(4) 0.0703(15) Uani 1 1 d . . . . .
H18A H 0.427637 0.996134 0.550822 0.084 Uiso 1 1 calc R U . . .
H18B H 0.543901 1.001841 0.609397 0.084 Uiso 1 1 calc R U . . .
H18C H 0.457440 1.039675 0.645391 0.084 Uiso 1 1 calc R U . . .
C19 C 0.5337(3) 0.9022(3) 0.7462(3) 0.0572(12) Uani 1 1 d . . . . .
H19A H 0.604646 0.906964 0.747996 0.069 Uiso 1 1 calc R U . . .
H19B H 0.522995 0.847193 0.771014 0.069 Uiso 1 1 calc R U . . .
H19C H 0.517269 0.948654 0.780279 0.069 Uiso 1 1 calc R U . . .
C20 C 0.1197(2) 0.90783(19) 0.55968(18) 0.0276(6) Uani 1 1 d . . . . .
H20A H 0.146130 0.954778 0.600680 0.033 Uiso 1 1 calc R U . . .
H20B H 0.051296 0.893127 0.560090 0.033 Uiso 1 1 calc R U . . .
H20C H 0.117467 0.925475 0.500674 0.033 Uiso 1 1 calc R U . . .
C21 C 0.1502(2) 0.75542(18) 0.52371(16) 0.0229(5) Uani 1 1 d . . . . .
H21A H 0.196745 0.706976 0.541515 0.027 Uiso 1 1 calc R U . . .
H21B H 0.146721 0.773158 0.464431 0.027 Uiso 1 1 calc R U . . .
H21C H 0.082699 0.738473 0.524682 0.027 Uiso 1 1 calc R U . . .
C22 C 0.1985(2) 0.65119(18) 0.81068(18) 0.0279(6) Uani 1 1 d . . . . .
H22A H 0.209462 0.603912 0.774759 0.033 Uiso 1 1 calc R U . . .
H22B H 0.129812 0.673702 0.785089 0.033 Uiso 1 1 calc R U . . .
H22C H 0.206831 0.630622 0.870030 0.033 Uiso 1 1 calc R U . . .
C23 C 0.3831(2) 0.68775(19) 0.85542(18) 0.0267(6) Uani 1 1 d . . . . .
H23A H 0.431910 0.732982 0.855741 0.032 Uiso 1 1 calc R U . . .
H23B H 0.394487 0.639066 0.821394 0.032 Uiso 1 1 calc R U . . .
H23C H 0.391660 0.669506 0.915551 0.032 Uiso 1 1 calc R U . . .
C24 C 0.3849(2) 1.00686(17) 0.90546(17) 0.0247(6) Uani 1 1 d . . . . .
H24A H 0.451056 0.978483 0.923557 0.030 Uiso 1 1 calc R U . . .
H24B H 0.387443 1.057532 0.941805 0.030 Uiso 1 1 calc R U . . .
H24C H 0.368013 1.023991 0.844018 0.030 Uiso 1 1 calc R U . . .
C25 C 0.1998(2) 0.9869(2) 0.8855(2) 0.0333(7) Uani 1 1 d . . . . .
H25A H 0.149647 0.948716 0.897299 0.040 Uiso 1 1 calc R U . . .
H25B H 0.181166 0.997916 0.822499 0.040 Uiso 1 1 calc R U . . .
H25C H 0.201526 1.040886 0.916627 0.040 Uiso 1 1 calc R U . . .
C26 C 0.39567(19) 0.65058(18) 0.33779(16) 0.0216(5) Uani 1 1 d . . . . .
C27 C 0.32093(19) 0.59549(18) 0.34592(16) 0.0218(5) Uani 1 1 d . . . . .
H27 H 0.286243 0.607023 0.387119 0.026 Uiso 1 1 calc R U . . .
C28 C 0.2974(2) 0.52366(19) 0.29359(17) 0.0252(6) Uani 1 1 d . . . . .
H28 H 0.246386 0.485241 0.298287 0.030 Uiso 1 1 calc R U . . .
C29 C 0.3493(2) 0.5087(2) 0.23421(19) 0.0309(6) Uani 1 1 d . . . . .
C30 C 0.4255(3) 0.5622(2) 0.2271(2) 0.0372(7) Uani 1 1 d . . . . .
H30 H 0.461121 0.549705 0.186775 0.045 Uiso 1 1 calc R U . . .
C31 C 0.4492(2) 0.6341(2) 0.27950(18) 0.0292(6) Uani 1 1 d . . . . .
H31 H 0.501353 0.671698 0.275685 0.035 Uiso 1 1 calc R U . . .
C32 C 0.4341(2) 0.8419(2) 1.13083(17) 0.0281(6) Uani 1 1 d . . . . .
H32A H 0.375368 0.821377 1.146432 0.034 Uiso 1 1 calc R U . . .
H32B H 0.462098 0.892610 1.165659 0.034 Uiso 1 1 calc R U . . .
H32C H 0.485806 0.797054 1.142645 0.034 Uiso 1 1 calc R U . . .

loop_
_atom_site_aniso_label
_atom_site_aniso_U_11
_atom_site_aniso_U_22
_atom_site_aniso_U_33
_atom_site_aniso_U_23
_atom_site_aniso_U_13
_atom_site_aniso_U_12
Br1 0.0837(3) 0.0521(2) 0.0383(2) -0.02386(16) 0.03800(19) -0.0285(2)
S1 0.0190(3) 0.0272(3) 0.0208(3) -0.0010(2) 0.0113(2) 0.0003(3)
O1 0.0332(11) 0.0312(11) 0.0287(10) 0.0022(9) 0.0155(9) -0.0034(9)
O2 0.0182(9) 0.0296(10) 0.0257(9) -0.0020(8) 0.0121(7) 0.0036(8)
O3 0.0235(10) 0.0389(11) 0.0243(10) 0.0054(8) 0.0138(8) 0.0054(8)
O6 0.0305(10) 0.0184(9) 0.0222(9) -0.0024(7) 0.0167(8) -0.0019(7)
O9 0.0167(9) 0.0381(11) 0.0187(9) 0.0004(8) 0.0111(7) 0.0025(8)
O12 0.0209(9) 0.0373(11) 0.0188(9) -0.0028(8) 0.0109(7) -0.0075(8)
O15 0.0446(12) 0.0291(11) 0.0271(10) -0.0028(8) 0.0217(9) 0.0058(9)
O16 0.0210(9) 0.0296(10) 0.0165(9) -0.0009(7) 0.0064(7) 0.0030(8)
N1 0.0165(11) 0.0429(15) 0.0227(12) -0.0042(10) 0.0127(9) 0.0026(10)
N4 0.0246(12) 0.0299(12) 0.0303(12) -0.0083(10) 0.0203(10) -0.0066(10)
N7 0.0207(11) 0.0194(10) 0.0181(10) -0.0012(8) 0.0136(8) -0.0003(8)
N10 0.0166(10) 0.0200(10) 0.0145(10) 0.0004(8) 0.0081(8) -0.0003(8)
N13 0.0208(11) 0.0230(11) 0.0150(10) -0.0033(8) 0.0092(8) -0.0042(9)
C2 0.0194(13) 0.0345(15) 0.0220(13) -0.0041(11) 0.0092(10) 0.0049(11)
C3 0.0143(12) 0.0311(14) 0.0190(12) -0.0044(10) 0.0066(9) -0.0007(10)
C5 0.0312(16) 0.0291(15) 0.0492(19) -0.0185(14) 0.0266(14) -0.0136(13)
C6 0.0269(14) 0.0151(12) 0.0256(13) 0.0021(10) 0.0157(11) -0.0012(10)
C8 0.0184(12) 0.0245(13) 0.0150(11) 0.0024(10) 0.0095(9) 0.0035(10)
C9 0.0156(11) 0.0204(12) 0.0152(11) -0.0025(9) 0.0070(9) -0.0039(9)
C11 0.0202(12) 0.0216(12) 0.0134(11) 0.0010(9) 0.0053(9) -0.0036(10)
C12 0.0147(11) 0.0252(13) 0.0132(11) 0.0004(9) 0.0034(9) -0.0019(10)
C14 0.0211(13) 0.0215(13) 0.0189(12) -0.0029(10) 0.0068(10) -0.0001(10)
C15 0.0193(12) 0.0210(12) 0.0200(12) -0.0029(10) 0.0094(10) -0.0032(10)
C16 0.0215(14) 0.055(2) 0.0273(15) -0.0064(14) 0.0100(11) 0.0097(14)
C17 0.0365(17) 0.0315(16) 0.0306(15) -0.0020(12) 0.0084(13) 0.0099(13)
C18 0.089(3) 0.0241(17) 0.139(4) -0.014(2) 0.095(3) -0.0174(19)
C19 0.0272(17) 0.084(3) 0.061(2) -0.049(2) 0.0148(16) -0.0121(18)
C20 0.0286(14) 0.0353(16) 0.0210(13) 0.0069(11) 0.0109(11) 0.0115(12)
C21 0.0222(13) 0.0317(14) 0.0173(12) -0.0023(11) 0.0097(10) -0.0027(11)
C22 0.0365(16) 0.0262(14) 0.0219(13) 0.0015(11) 0.0103(11) -0.0124(12)
C23 0.0275(14) 0.0286(14) 0.0223(13) 0.0045(11) 0.0052(11) 0.0051(12)
C24 0.0331(15) 0.0202(13) 0.0212(13) -0.0004(10) 0.0089(11) -0.0029(11)
C25 0.0267(15) 0.0354(17) 0.0336(16) -0.0015(13) 0.0035(12) 0.0086(13)
C26 0.0192(12) 0.0293(14) 0.0187(12) 0.0002(10) 0.0093(10) 0.0012(11)
C27 0.0193(12) 0.0320(14) 0.0174(12) 0.0009(10) 0.0103(10) 0.0016(11)
C28 0.0224(13) 0.0346(15) 0.0204(13) 0.0015(11) 0.0094(10) -0.0037(11)
C29 0.0403(17) 0.0330(16) 0.0236(14) -0.0079(12) 0.0162(12) -0.0066(13)
C30 0.0457(19) 0.0444(18) 0.0340(16) -0.0100(14) 0.0307(15) -0.0080(15)
C31 0.0289(15) 0.0377(16) 0.0287(14) -0.0059(12) 0.0201(12) -0.0064(12)
C32 0.0241(14) 0.0404(16) 0.0180(13) 0.0053(12) 0.0037(10) 0.0006(12)

loop_
_atom_type_symbol
_atom_type_description
_atom_type_scat_dispersion_real
_atom_type_scat_dispersion_imag
_atom_type_scat_source
C C 0.0033 0.0016
;
International Tables for Crystallography
(Vol. C, Tables 4.2.6.8 and 6.1.1.4)
;
H H 0.0000 0.0000
;
International Tables for Crystallography
(Vol. C, Table 6.1.1.4)
;
N N 0.0061 0.0033
;
International Tables for Crystallography
(Vol. C, Tables 4.2.6.8 and 6.1.1.4)
;
O O 0.0106 0.0060
;
International Tables for Crystallography
(Vol. C, Tables 4.2.6.8 and 6.1.1.4)
;
Br Br -0.2901 2.4595
;
International Tables for Crystallography
(Vol. C, Tables 4.2.6.8 and 6.1.1.4)
;
S S 0.1246 0.1234
;
International Tables for Crystallography
(Vol. C, Tables 4.2.6.8 and 6.1.1.4)
;

loop_
_geom_angle_atom_site_label_1
_geom_angle_atom_site_label_2
_geom_angle_atom_site_label_3
_geom_angle
_geom_angle_site_symmetry_1
_geom_angle_site_symmetry_3
_geom_angle_publ_flag
O1 S1 O2 120.60(12) . . ?
O1 S1 N1 105.90(13) . . ?
O2 S1 N1 106.34(11) . . ?
O1 S1 C26 106.29(12) . . ?
O2 S1 C26 106.90(12) . . ?
N1 S1 C26 110.71(13) . . ?
C15 O16 C32 115.3(2) . . ?
C2 N1 S1 123.60(19) . . ?
C2 N1 H1 115(3) . . ?
S1 N1 H1 113(2) . . ?
C3 N4 C5 124.6(2) . . ?
C3 N4 H4 117.7 . . ?
C5 N4 H4 117.7 . . ?
C6 N7 C8 121.6(2) . . ?
C6 N7 H7 119.2 . . ?
C8 N7 H7 119.2 . . ?
C9 N10 C11 121.5(2) . . ?
C9 N10 H10 119.3 . . ?
C11 N10 H10 119.3 . . ?
C12 N13 C14 123.4(2) . . ?
C12 N13 H13 118.3 . . ?
C14 N13 H13 118.3 . . ?
N1 C2 C17 113.5(2) . . ?
N1 C2 C16 106.2(2) . . ?
C17 C2 C16 110.8(3) . . ?
N1 C2 C3 109.5(2) . . ?
C17 C2 C3 110.6(2) . . ?
C16 C2 C3 106.0(2) . . ?
O3 C3 N4 123.3(2) . . ?
O3 C3 C2 121.4(3) . . ?
N4 C3 C2 115.2(2) . . ?
N4 C5 C18 107.7(3) . . ?
N4 C5 C19 109.7(3) . . ?
C18 C5 C19 111.9(3) . . ?
N4 C5 C6 111.6(2) . . ?
C18 C5 C6 107.0(3) . . ?
C19 C5 C6 108.8(3) . . ?
O6 C6 N7 122.7(2) . . ?
O6 C6 C5 118.8(2) . . ?
N7 C6 C5 118.5(2) . . ?
N7 C8 C20 110.9(2) . . ?
N7 C8 C21 107.50(19) . . ?
C20 C8 C21 110.9(2) . . ?
N7 C8 C9 110.4(2) . . ?
C20 C8 C9 109.5(2) . . ?
C21 C8 C9 107.4(2) . . ?
O9 C9 N10 122.3(2) . . ?
O9 C9 C8 120.0(2) . . ?
N10 C9 C8 117.7(2) . . ?
N10 C11 C22 111.9(2) . . ?
N10 C11 C23 107.1(2) . . ?
C22 C11 C23 110.0(2) . . ?
N10 C11 C12 110.4(2) . . ?
C22 C11 C12 109.8(2) . . ?
C23 C11 C12 107.5(2) . . ?
O12 C12 N13 122.5(2) . . ?
O12 C12 C11 121.9(2) . . ?
N13 C12 C11 115.3(2) . . ?
N13 C14 C25 111.2(2) . . ?
N13 C14 C15 111.1(2) . . ?
C25 C14 C15 110.4(2) . . ?
N13 C14 C24 107.4(2) . . ?
C25 C14 C24 110.3(2) . . ?
C15 C14 C24 106.4(2) . . ?
O15 C15 O16 123.8(2) . . ?
O15 C15 C14 123.0(2) . . ?
O16 C15 C14 113.0(2) . . ?
C2 C16 H16A 109.5 . . ?
C2 C16 H16B 109.5 . . ?
H16A C16 H16B 109.5 . . ?
C2 C16 H16C 109.5 . . ?
H16A C16 H16C 109.5 . . ?
H16B C16 H16C 109.5 . . ?
C2 C17 H17A 109.5 . . ?
C2 C17 H17B 109.5 . . ?
H17A C17 H17B 109.5 . . ?
C2 C17 H17C 109.5 . . ?
H17A C17 H17C 109.5 . . ?
H17B C17 H17C 109.5 . . ?
C5 C18 H18A 109.5 . . ?
C5 C18 H18B 109.5 . . ?
H18A C18 H18B 109.5 . . ?
C5 C18 H18C 109.5 . . ?
H18A C18 H18C 109.5 . . ?
H18B C18 H18C 109.5 . . ?
C5 C19 H19A 109.5 . . ?
C5 C19 H19B 109.5 . . ?
H19A C19 H19B 109.5 . . ?
C5 C19 H19C 109.5 . . ?
H19A C19 H19C 109.5 . . ?
H19B C19 H19C 109.5 . . ?
C8 C20 H20A 109.5 . . ?
C8 C20 H20B 109.5 . . ?
H20A C20 H20B 109.5 . . ?
C8 C20 H20C 109.5 . . ?
H20A C20 H20C 109.5 . . ?
H20B C20 H20C 109.5 . . ?
C8 C21 H21A 109.5 . . ?
C8 C21 H21B 109.5 . . ?
H21A C21 H21B 109.5 . . ?
C8 C21 H21C 109.5 . . ?
H21A C21 H21C 109.5 . . ?
H21B C21 H21C 109.5 . . ?
C11 C22 H22A 109.5 . . ?
C11 C22 H22B 109.5 . . ?
H22A C22 H22B 109.5 . . ?
C11 C22 H22C 109.5 . . ?
H22A C22 H22C 109.5 . . ?
H22B C22 H22C 109.5 . . ?
C11 C23 H23A 109.5 . . ?
C11 C23 H23B 109.5 . . ?
H23A C23 H23B 109.5 . . ?
C11 C23 H23C 109.5 . . ?
H23A C23 H23C 109.5 . . ?
H23B C23 H23C 109.5 . . ?
C14 C24 H24A 109.5 . . ?
C14 C24 H24B 109.5 . . ?
H24A C24 H24B 109.5 . . ?
C14 C24 H24C 109.5 . . ?
H24A C24 H24C 109.5 . . ?
H24B C24 H24C 109.5 . . ?
C14 C25 H25A 109.5 . . ?
C14 C25 H25B 109.5 . . ?
H25A C25 H25B 109.5 . . ?
C14 C25 H25C 109.5 . . ?
H25A C25 H25C 109.5 . . ?
H25B C25 H25C 109.5 . . ?
C27 C26 C31 121.4(3) . . ?
C27 C26 S1 120.71(19) . . ?
C31 C26 S1 117.8(2) . . ?
C28 C27 C26 119.4(2) . . ?
C28 C27 H27 120.3 . . ?
C26 C27 H27 120.3 . . ?
C27 C28 C29 118.9(3) . . ?
C27 C28 H28 120.6 . . ?
C29 C28 H28 120.6 . . ?
C30 C29 C28 122.1(3) . . ?
C30 C29 Br1 120.2(2) . . ?
C28 C29 Br1 117.7(2) . . ?
C29 C30 C31 119.1(3) . . ?
C29 C30 H30 120.5 . . ?
C31 C30 H30 120.5 . . ?
C30 C31 C26 119.1(3) . . ?
C30 C31 H31 120.5 . . ?
C26 C31 H31 120.5 . . ?
O16 C32 H32A 109.5 . . ?
O16 C32 H32B 109.5 . . ?
H32A C32 H32B 109.5 . . ?
O16 C32 H32C 109.5 . . ?
H32A C32 H32C 109.5 . . ?
H32B C32 H32C 109.5 . . ?

loop_
_geom_bond_atom_site_label_1
_geom_bond_atom_site_label_2
_geom_bond_distance
_geom_bond_site_symmetry_2
_geom_bond_publ_flag
Br1 C29 1.897(3) . ?
S1 O1 1.428(2) . ?
S1 O2 1.4406(18) . ?
S1 N1 1.622(2) . ?
S1 C26 1.768(3) . ?
O3 C3 1.225(3) . ?
O6 C6 1.232(3) . ?
O9 C9 1.224(3) . ?
O12 C12 1.231(3) . ?
O15 C15 1.205(3) . ?
O16 C15 1.331(3) . ?
O16 C32 1.453(3) . ?
N1 C2 1.488(4) . ?
N1 H1 0.77(3) . ?
N4 C3 1.343(4) . ?
N4 C5 1.464(3) . ?
N4 H4 0.8800 . ?
N7 C6 1.338(3) . ?
N7 C8 1.470(3) . ?
N7 H7 0.8800 . ?
N10 C9 1.349(3) . ?
N10 C11 1.472(3) . ?
N10 H10 0.8800 . ?
N13 C12 1.337(3) . ?
N13 C14 1.458(3) . ?
N13 H13 0.8800 . ?
C2 C17 1.514(4) . ?
C2 C16 1.534(4) . ?
C2 C3 1.540(3) . ?
C5 C18 1.520(5) . ?
C5 C19 1.531(5) . ?
C5 C6 1.540(4) . ?
C8 C20 1.528(4) . ?
C8 C21 1.534(4) . ?
C8 C9 1.547(3) . ?
C11 C22 1.525(4) . ?
C11 C23 1.533(4) . ?
C11 C12 1.548(3) . ?
C14 C25 1.523(4) . ?
C14 C15 1.530(3) . ?
C14 C24 1.537(4) . ?
C16 H16A 0.9800 . ?
C16 H16B 0.9800 . ?
C16 H16C 0.9800 . ?
C17 H17A 0.9800 . ?
C17 H17B 0.9800 . ?
C17 H17C 0.9800 . ?
C18 H18A 0.9800 . ?
C18 H18B 0.9800 . ?
C18 H18C 0.9800 . ?
C19 H19A 0.9800 . ?
C19 H19B 0.9800 . ?
C19 H19C 0.9800 . ?
C20 H20A 0.9800 . ?
C20 H20B 0.9800 . ?
C20 H20C 0.9800 . ?
C21 H21A 0.9800 . ?
C21 H21B 0.9800 . ?
C21 H21C 0.9800 . ?
C22 H22A 0.9800 . ?
C22 H22B 0.9800 . ?
C22 H22C 0.9800 . ?
C23 H23A 0.9800 . ?
C23 H23B 0.9800 . ?
C23 H23C 0.9800 . ?
C24 H24A 0.9800 . ?
C24 H24B 0.9800 . ?
C24 H24C 0.9800 . ?
C25 H25A 0.9800 . ?
C25 H25B 0.9800 . ?
C25 H25C 0.9800 . ?
C26 C27 1.387(4) . ?
C26 C31 1.390(3) . ?
C27 C28 1.382(4) . ?
C27 H27 0.9500 . ?
C28 C29 1.384(4) . ?
C28 H28 0.9500 . ?
C29 C30 1.383(4) . ?
C30 C31 1.385(4) . ?
C30 H30 0.9500 . ?
C31 H31 0.9500 . ?
C32 H32A 0.9800 . ?
C32 H32B 0.9800 . ?
C32 H32C 0.9800 . ?

loop_
_geom_hbond_atom_site_label_D
_geom_hbond_atom_site_label_H
_geom_hbond_atom_site_label_A
_geom_hbond_distance_DH
_geom_hbond_distance_HA
_geom_hbond_distance_DA
_geom_hbond_angle_DHA
_geom_hbond_site_symmetry_A
_geom_hbond_publ_flag
N1 H1 O12 0.77(3) 2.17(4) 2.928(3) 171(3) 4_675 yes
N4 H4 S1 0.88 3.00 3.412(2) 110.5 . yes
N7 H7 O2 0.88 2.19 3.053(3) 167.9 . yes
N10 H10 O3 0.88 2.20 3.070(3) 169.2 . yes
N13 H13 O6 0.88 2.17 2.867(3) 135.3 . yes

loop_
_geom_torsion_atom_site_label_1
_geom_torsion_atom_site_label_2
_geom_torsion_atom_site_label_3
_geom_torsion_atom_site_label_4
_geom_torsion
_geom_torsion_site_symmetry_1
_geom_torsion_site_symmetry_2
_geom_torsion_site_symmetry_3
_geom_torsion_site_symmetry_4
_geom_torsion_publ_flag
O1 S1 N1 C2 161.5(2) . . . . ?
O2 S1 N1 C2 32.1(3) . . . . ?
C26 S1 N1 C2 -83.6(2) . . . . ?
S1 N1 C2 C17 55.2(3) . . . . ?
S1 N1 C2 C16 177.2(2) . . . . ?
S1 N1 C2 C3 -68.8(3) . . . . ?
C5 N4 C3 O3 7.1(4) . . . . ?
C5 N4 C3 C2 -168.9(2) . . . . ?
N1 C2 C3 O3 150.7(2) . . . . ?
C17 C2 C3 O3 24.9(3) . . . . ?
C16 C2 C3 O3 -95.2(3) . . . . ?
N1 C2 C3 N4 -33.3(3) . . . . ?
C17 C2 C3 N4 -159.0(2) . . . . ?
C16 C2 C3 N4 80.9(3) . . . . ?
C3 N4 C5 C18 -178.2(3) . . . . ?
C3 N4 C5 C19 59.8(4) . . . . ?
C3 N4 C5 C6 -60.9(4) . . . . ?
C8 N7 C6 O6 -6.4(4) . . . . ?
C8 N7 C6 C5 173.0(2) . . . . ?
N4 C5 C6 O6 163.1(2) . . . . ?
C18 C5 C6 O6 -79.3(4) . . . . ?
C19 C5 C6 O6 41.8(4) . . . . ?
N4 C5 C6 N7 -16.3(4) . . . . ?
C18 C5 C6 N7 101.4(3) . . . . ?
C19 C5 C6 N7 -137.5(3) . . . . ?
C6 N7 C8 C20 73.5(3) . . . . ?
C6 N7 C8 C21 -165.1(2) . . . . ?
C6 N7 C8 C9 -48.2(3) . . . . ?
C11 N10 C9 O9 -3.1(4) . . . . ?
C11 N10 C9 C8 -180.0(2) . . . . ?
N7 C8 C9 O9 147.8(2) . . . . ?
C20 C8 C9 O9 25.4(3) . . . . ?
C21 C8 C9 O9 -95.2(3) . . . . ?
N7 C8 C9 N10 -35.2(3) . . . . ?
C20 C8 C9 N10 -157.7(2) . . . . ?
C21 C8 C9 N10 81.7(3) . . . . ?
C9 N10 C11 C22 70.7(3) . . . . ?
C9 N10 C11 C23 -168.7(2) . . . . ?
C9 N10 C11 C12 -51.9(3) . . . . ?
C14 N13 C12 O12 -4.8(4) . . . . ?
C14 N13 C12 C11 -178.3(2) . . . . ?
N10 C11 C12 O12 143.9(2) . . . . ?
C22 C11 C12 O12 20.1(3) . . . . ?
C23 C11 C12 O12 -99.6(3) . . . . ?
N10 C11 C12 N13 -42.6(3) . . . . ?
C22 C11 C12 N13 -166.4(2) . . . . ?
C23 C11 C12 N13 73.9(3) . . . . ?
C12 N13 C14 C25 -71.4(3) . . . . ?
C12 N13 C14 C15 52.0(3) . . . . ?
C12 N13 C14 C24 167.9(2) . . . . ?
C32 O16 C15 O15 4.7(4) . . . . ?
C32 O16 C15 C14 179.6(2) . . . . ?
N13 C14 C15 O15 -150.4(2) . . . . ?
C25 C14 C15 O15 -26.6(4) . . . . ?
C24 C14 C15 O15 93.0(3) . . . . ?
N13 C14 C15 O16 34.7(3) . . . . ?
C25 C14 C15 O16 158.4(2) . . . . ?
C24 C14 C15 O16 -81.9(3) . . . . ?
O1 S1 C26 C27 -136.7(2) . . . . ?
O2 S1 C26 C27 -6.6(3) . . . . ?
N1 S1 C26 C27 108.8(2) . . . . ?
O1 S1 C26 C31 40.6(3) . . . . ?
O2 S1 C26 C31 170.7(2) . . . . ?
N1 S1 C26 C31 -73.9(2) . . . . ?
C31 C26 C27 C28 -1.6(4) . . . . ?
S1 C26 C27 C28 175.7(2) . . . . ?
C26 C27 C28 C29 0.0(4) . . . . ?
C27 C28 C29 C30 1.6(5) . . . . ?
C27 C28 C29 Br1 -177.7(2) . . . . ?
C28 C29 C30 C31 -1.5(5) . . . . ?
Br1 C29 C30 C31 177.7(3) . . . . ?
C29 C30 C31 C26 0.0(5) . . . . ?
C27 C26 C31 C30 1.6(4) . . . . ?
S1 C26 C31 C30 -175.7(2) . . . . ?

loop_
_platon_squeeze_void_nr
_platon_squeeze_void_average_x
_platon_squeeze_void_average_y
_platon_squeeze_void_average_z
_platon_squeeze_void_volume
_platon_squeeze_void_count_electrons
_platon_squeeze_void_content
1 0.221 0.107 0.456 42 3 ' '
2 0.279 0.607 0.044 41 3 ' '
3 0.721 0.393 0.956 42 3 ' '
4 0.779 0.893 0.544 41 3 ' '
